data_7224506
loop_
_publ_author_name
'Liao, Liang'
'Ingram, Conrad W.'
'Bacsa, John'
'Zhang, Z. John'
'Dinadayalane, Tandabany'

_publ_section_title
;
 A hydrogen bonded Co(ii) coordination complex and a triply
 interpenetrating 3-D manganese(ii) coordination polymer from diaza crown
 ether with dibenzoate sidearms
;
_journal_issue 14
_journal_name_full CrystEngComm
_journal_page_first 2425
_journal_paper_doi 10.1039/C6CE00360E
_journal_volume 18
_journal_year 2016
_chemical_absolute_configuration ad
_chemical_formula_moiety 'C24 H32 N2 O6, 2(Cl), H2 O'
_chemical_formula_sum 'C24 H34 Cl2 N2 O7'
_chemical_formula_weight 533.43
_space_group_crystal_system orthorhombic
_space_group_IT_number 29
_space_group_name_Hall 'P 2c -2ac'
_space_group_name_H-M_alt 'P c a 21'
_symmetry_space_group_name_Hall 'P 2c -2ac'
_symmetry_space_group_name_H-M 'P c a 21'
_atom_sites_solution_hydrogens mixed
_audit_creation_date 2015-11-12
_audit_creation_method
;
Olex2 1.2-dev
(compiled 2015.10.28 svn.r3245 for OlexSys, GUI svn.r5128)
;
_audit_update_record
;
2016-02-08 deposited with the CCDC.
2016-03-04 downloaded from the CCDC.
;
_cell_angle_alpha 90
_cell_angle_beta 90
_cell_angle_gamma 90
_cell_formula_units_Z 8
_cell_length_a 10.6102(10)
_cell_length_b 21.855(2)
_cell_length_c 22.183(2)
_cell_measurement_reflns_used 9880
_cell_measurement_temperature 100(2)
_cell_measurement_theta_max 29.108
_cell_measurement_theta_min 2.323
_cell_volume 5143.9(8)
_computing_cell_refinement 'SAINT v8.34A (Bruker, 2013)'
_computing_data_collection 'APEX2 v2014.11 (Bruker, 2014)'
_computing_data_reduction 'SAINT v8.34A (Bruker, 2013)'
_computing_molecular_graphics 'Olex2 (Dolomanov et al., 2009)'
_computing_publication_material 'Olex2 (Dolomanov et al., 2009)'
_computing_structure_refinement 'SHELXL-2014/7 (Sheldrick, 2014)'
_computing_structure_solution 'SHELXT-2014/4 (Sheldrick, 2015)'
_diffrn_ambient_temperature 100(2)
_diffrn_detector_area_resol_mean 512
_diffrn_measured_fraction_theta_full 0.999
_diffrn_measured_fraction_theta_max 0.999
_diffrn_measurement_device_type 'Bruker APEX-II CCD'
_diffrn_measurement_method '\f and \w scans'
_diffrn_radiation_monochromator graphite
_diffrn_radiation_type MoK\a
_diffrn_radiation_wavelength 0.71073
_diffrn_reflns_av_R_equivalents 0.0877
_diffrn_reflns_av_unetI/netI 0.0940
_diffrn_reflns_Laue_measured_fraction_full 0.999
_diffrn_reflns_Laue_measured_fraction_max 0.999
_diffrn_reflns_limit_h_max 13
_diffrn_reflns_limit_h_min -12
_diffrn_reflns_limit_k_max 28
_diffrn_reflns_limit_k_min -28
_diffrn_reflns_limit_l_max 27
_diffrn_reflns_limit_l_min -28
_diffrn_reflns_number 36384
_diffrn_reflns_point_group_measured_fraction_full 0.999
_diffrn_reflns_point_group_measured_fraction_max 0.999
_diffrn_reflns_theta_full 26.000
_diffrn_reflns_theta_max 27.484
_diffrn_reflns_theta_min 1.864
_diffrn_source 'fine-focus sealed tube'
_diffrn_source_current 35
_diffrn_source_voltage 45
_diffrn_standards_number 0
_exptl_absorpt_coefficient_mu 0.299
_exptl_absorpt_correction_T_max 0.7458
_exptl_absorpt_correction_T_min 0.6250
_exptl_absorpt_correction_type multi-scan
_exptl_absorpt_process_details
;
SADABS-2014/5 (Bruker,2014/5) was used for absorption correction.
wR2(int) was 0.1710 before and 0.0699 after correction.
The Ratio of minimum to maximum transmission is 0.8380.
The \l/2 correction factor is 0.00150.
;
_exptl_crystal_colour colourless
_exptl_crystal_colour_primary colourless
_exptl_crystal_density_diffrn 1.378
_exptl_crystal_description needle
_exptl_crystal_F_000 2256
_exptl_crystal_size_max 0.272
_exptl_crystal_size_mid 0.139
_exptl_crystal_size_min 0.128
_refine_diff_density_max 1.202
_refine_diff_density_min -0.348
_refine_diff_density_rms 0.095
_refine_ls_abs_structure_details
;
 Refined as an inversion twin.
;
_refine_ls_abs_structure_Flack 0.28(9)
_refine_ls_extinction_method none
_refine_ls_goodness_of_fit_ref 1.028
_refine_ls_hydrogen_treatment mixed
_refine_ls_matrix_type full
_refine_ls_number_parameters 650
_refine_ls_number_reflns 11495
_refine_ls_number_restraints 8
_refine_ls_restrained_S_all 1.027
_refine_ls_R_factor_all 0.0970
_refine_ls_R_factor_gt 0.0641
_refine_ls_shift/su_max 0.002
_refine_ls_shift/su_mean 0.000
_refine_ls_structure_factor_coef Fsqd
_refine_ls_weighting_details 'w=1/[\s^2^(Fo^2^)+(0.0647P)^2^+3.3567P] where P=(Fo^2^+2Fc^2^)/3'
_refine_ls_weighting_scheme calc
_refine_ls_wR_factor_gt 0.1327
_refine_ls_wR_factor_ref 0.1515
_reflns_Friedel_coverage 0.947
_reflns_Friedel_fraction_full 1.000
_reflns_Friedel_fraction_max 1.000
_reflns_number_gt 8549
_reflns_number_total 11495
_reflns_threshold_expression 'I > 2\s(I)'
_cod_data_source_file c6ce00360e2.cif
_cod_data_source_block ligand1
_cod_depositor_comments 'Adding full bibliography for 7224504--7224506.cif.'
_cod_database_code 7224506
_shelx_space_group_comment
;
The symmetry employed for this shelxl refinement is uniquely defined
by the following loop, which should always be used as a source of
symmetry information in preference to the above space-group names.
They are only intended as comments.
;
_olex2_refinement_description
;
1. Twinned data refinement
 Scales: 0.72(9) 0.28(9)
2. Fixed Uiso
 At 1.2 times of:
  All C(H) groups, All C(H,H) groups, All N(H) groups
 At 1.5 times of:
  All O(H) groups, All O(H,H) groups
3. Restrained distances
 H1WA-O1W = O1W-H1WB
 0.995 with sigma of 0.02
 O2W-H2WA
 0.995 with sigma of 0.005
 H2WA-O2W = O2W-H2WB
 0.995 with sigma of 0.02
 H1WA-H1WB
 1.62 with sigma of 0.04
 H2WA-H2WB
 1.62 with sigma of 0.04
4.a Ternary CH refined with riding coordinates:
 N1(H1), N2(H2A), N4(H4A), N3(H3A)
4.b Secondary CH2 refined with riding coordinates:
 C7(H7A,H7B), C13(H13A,H13B), C8(H8A,H8B), C12(H12A,H12B), C14(H14A,H14B),
 C11(H11A,H11B), C6(H6A,H6B), C10(H10A,H10B), C15(H15A,H15B), C9(H9A,H9B),
 C34(H34A,H34B), C35(H35A,H35B), C36(H36A,H36B), C39(H39A,H39B), C33(H33A,H33B),
  C37(H37A,H37B), C30(H30A,H30B), C31(H31A,H31B), C32(H32A,H32B), C38(H38A,H38B)
4.c Aromatic/amide H refined with riding coordinates:
 C3(H3), C23(H23), C24(H24), C17(H17), C18(H18), C4(H4), C21(H21), C22(H22),
 C47(H47), C42(H42), C27(H27), C41(H41), C48(H48), C28(H28), C46(H46), C45(H45)
4.d Idealised tetrahedral OH refined as rotating group:
 O2(H2), O5(H5), O7(H7), O11(H11)
;
_shelx_shelxl_version_number 2014/7
_olex2_diffrn_ambient_temperature_device 'Oxford Cryosystems'
_olex2_exptl_crystal_mounting_method 'The crystal was mounted on a loop with paratone oil'
_olex2_submission_original_sample_id ligand1
_olex2_submission_special_instructions 'No special instructions were received'

loop_
_space_group_symop_operation_xyz
'x, y, z'
'-x, -y, z+1/2'
'-x+1/2, y, z+1/2'
'x+1/2, -y, z'

loop_
_atom_site_label
_atom_site_type_symbol
_atom_site_fract_x
_atom_site_fract_y
_atom_site_fract_z
_atom_site_U_iso_or_equiv
_atom_site_adp_type
_atom_site_occupancy
_atom_site_site_symmetry_order
_atom_site_calc_flag
_atom_site_refinement_flags_posn
O1 O -1.0783(4) 0.0829(2) 1.1225(2) 0.0206(10) Uani 1 1 d .
O3 O -0.4327(4) 0.18487(19) 0.8354(2) 0.0162(10) Uani 1 1 d .
O4 O -0.2702(4) 0.09505(19) 0.9083(2) 0.0156(9) Uani 1 1 d .
O2 O -0.9172(4) 0.0420(2) 1.1743(2) 0.0213(10) Uani 1 1 d .
H2 H -0.9704 0.0408 1.2023 0.032 Uiso 1 1 calc GR
O5 O 0.3458(4) 0.1928(2) 0.6374(2) 0.0255(11) Uani 1 1 d .
H5 H 0.4050 0.2123 0.6210 0.038 Uiso 1 1 calc GR
O6 O 0.2372(5) 0.2215(2) 0.5543(2) 0.0297(11) Uani 1 1 d .
N1 N -0.5390(5) 0.0949(2) 0.9155(2) 0.0127(11) Uani 1 1 d .
H1 H -0.4879 0.0861 0.8786 0.015 Uiso 1 1 calc R
N2 N -0.2263(5) 0.1247(2) 0.7797(2) 0.0133(11) Uani 1 1 d .
H2A H -0.3042 0.1046 0.7955 0.016 Uiso 1 1 calc R
C3 C -0.9185(6) 0.0928(3) 1.0190(3) 0.0139(13) Uani 1 1 d .
H3 H -0.9920 0.1176 1.0186 0.017 Uiso 1 1 calc R
C7 C -0.5819(6) 0.1605(3) 0.9098(3) 0.0157(13) Uani 1 1 d .
H7A H -0.5320 0.1867 0.9372 0.019 Uiso 1 1 calc R
H7B H -0.6718 0.1638 0.9214 0.019 Uiso 1 1 calc R
C23 C -0.7051(6) 0.0192(3) 1.0204(3) 0.0165(14) Uani 1 1 d .
H23 H -0.6326 -0.0063 1.0206 0.020 Uiso 1 1 calc R
C1 C -0.9719(5) 0.0625(3) 1.1245(3) 0.0152(13) Uani 1 1 d .
C13 C -0.3291(6) 0.1168(3) 0.9617(3) 0.0155(13) Uani 1 1 d .
H13A H -0.3432 0.1615 0.9589 0.019 Uiso 1 1 calc R
H13B H -0.2750 0.1086 0.9971 0.019 Uiso 1 1 calc R
C8 C -0.5650(5) 0.1818(3) 0.8454(3) 0.0155(13) Uani 1 1 d .
H8A H -0.6045 0.1525 0.8171 0.019 Uiso 1 1 calc R
H8B H -0.6040 0.2225 0.8396 0.019 Uiso 1 1 calc R
C24 C -0.7804(6) 0.0221(3) 1.0710(3) 0.0156(14) Uani 1 1 d .
H24 H -0.7590 -0.0008 1.1059 0.019 Uiso 1 1 calc R
C2 C -0.8879(6) 0.0587(3) 1.0707(3) 0.0161(13) Uani 1 1 d .
C5 C -0.7340(6) 0.0534(3) 0.9687(3) 0.0137(13) Uani 1 1 d .
C12 C -0.1721(6) 0.1354(3) 0.8886(3) 0.0176(14) Uani 1 1 d .
H12A H -0.1009 0.1340 0.9175 0.021 Uiso 1 1 calc R
H12B H -0.2041 0.1780 0.8871 0.021 Uiso 1 1 calc R
C17 C 0.0411(6) 0.1041(3) 0.7101(3) 0.0183(14) Uani 1 1 d .
H17 H 0.0519 0.0776 0.7437 0.022 Uiso 1 1 calc R
C14 C -0.4538(6) 0.0837(3) 0.9681(3) 0.0168(14) Uani 1 1 d .
H14A H -0.4378 0.0392 0.9718 0.020 Uiso 1 1 calc R
H14B H -0.4961 0.0975 1.0054 0.020 Uiso 1 1 calc R
C11 C -0.1280(6) 0.1163(3) 0.8273(3) 0.0169(14) Uani 1 1 d .
H11A H -0.0524 0.1404 0.8164 0.020 Uiso 1 1 calc R
H11B H -0.1032 0.0726 0.8286 0.020 Uiso 1 1 calc R
C20 C 0.2438(7) 0.1962(3) 0.6029(3) 0.0216(15) Uani 1 1 d .
C6 C -0.6494(6) 0.0499(3) 0.9142(3) 0.0172(14) Uani 1 1 d .
H6A H -0.7005 0.0579 0.8777 0.021 Uiso 1 1 calc R
H6B H -0.6156 0.0078 0.9110 0.021 Uiso 1 1 calc R
C18 C 0.1464(6) 0.1296(3) 0.6820(3) 0.0211(15) Uani 1 1 d .
H18 H 0.2284 0.1216 0.6973 0.025 Uiso 1 1 calc R
C10 C -0.2613(6) 0.1907(3) 0.7685(3) 0.0190(14) Uani 1 1 d .
H10A H -0.2346 0.2027 0.7274 0.023 Uiso 1 1 calc R
H10B H -0.2165 0.2172 0.7976 0.023 Uiso 1 1 calc R
C16 C -0.0797(6) 0.1173(3) 0.6894(3) 0.0158(13) Uani 1 1 d .
C4 C -0.8416(6) 0.0901(3) 0.9688(3) 0.0183(14) Uani 1 1 d .
H4 H -0.8621 0.1135 0.9340 0.022 Uiso 1 1 calc R
C19 C 0.1319(6) 0.1666(2) 0.6318(3) 0.0186(14) Uani 1 1 d .
C15 C -0.1937(6) 0.0913(3) 0.7215(3) 0.0184(14) Uani 1 1 d .
H15A H -0.1777 0.0477 0.7309 0.022 Uiso 1 1 calc R
H15B H -0.2671 0.0932 0.6940 0.022 Uiso 1 1 calc R
C9 C -0.4017(6) 0.1998(3) 0.7749(3) 0.0191(14) Uani 1 1 d .
H9A H -0.4245 0.2428 0.7661 0.023 Uiso 1 1 calc R
H9B H -0.4477 0.1729 0.7466 0.023 Uiso 1 1 calc R
C21 C 0.0126(7) 0.1777(3) 0.6099(3) 0.0212(15) Uani 1 1 d .
H21 H 0.0022 0.2024 0.5750 0.025 Uiso 1 1 calc R
C22 C -0.0930(6) 0.1533(3) 0.6382(3) 0.0207(15) Uani 1 1 d .
H22 H -0.1746 0.1612 0.6224 0.025 Uiso 1 1 calc R
O10 O 0.0470(4) 0.32149(19) 0.6712(2) 0.0172(10) Uani 1 1 d .
O9 O 0.2212(4) 0.40247(18) 0.5957(2) 0.0166(10) Uani 1 1 d .
O7 O -0.3966(4) 0.4542(2) 0.3208(2) 0.0236(11) Uani 1 1 d .
H7 H -0.4464 0.4541 0.2913 0.035 Uiso 1 1 calc GR
O8 O -0.5666(4) 0.4204(2) 0.3708(2) 0.0234(11) Uani 1 1 d .
O11 O 0.7641(4) 0.2948(2) 0.9165(2) 0.0300(12) Uani 1 1 d .
H11 H 0.8106 0.2818 0.9443 0.045 Uiso 1 1 calc GR
O12 O 0.6072(5) 0.2692(2) 0.9794(2) 0.0262(11) Uani 1 1 d .
N4 N 0.2663(5) 0.3773(2) 0.7185(2) 0.0135(11) Uani 1 1 d .
H4A H 0.1919 0.3973 0.6991 0.016 Uiso 1 1 calc R
N3 N -0.0567(5) 0.4095(2) 0.5914(2) 0.0128(11) Uani 1 1 d .
H3A H -0.0062 0.4193 0.6282 0.015 Uiso 1 1 calc R
C34 C 0.3712(6) 0.3801(3) 0.6728(3) 0.0169(14) Uani 1 1 d .
H34A H 0.4398 0.3519 0.6848 0.020 Uiso 1 1 calc R
H34B H 0.4060 0.4221 0.6713 0.020 Uiso 1 1 calc R
C40 C 0.3907(6) 0.3863(3) 0.8155(3) 0.0155(13) Uani 1 1 d .
C26 C -0.3822(6) 0.4430(3) 0.4264(3) 0.0140(13) Uani 1 1 d .
C47 C -0.3482(6) 0.4150(3) 0.5300(3) 0.0154(13) Uani 1 1 d .
H47 H -0.3732 0.3924 0.5645 0.019 Uiso 1 1 calc R
C25 C -0.4589(6) 0.4375(3) 0.3709(3) 0.0177(14) Uani 1 1 d .
C35 C 0.2256(6) 0.3127(3) 0.7331(3) 0.0171(14) Uani 1 1 d .
H35A H 0.2635 0.2840 0.7036 0.021 Uiso 1 1 calc R
H35B H 0.2563 0.3014 0.7737 0.021 Uiso 1 1 calc R
C42 C 0.6045(6) 0.3608(3) 0.8428(3) 0.0203(14) Uani 1 1 d .
H42 H 0.6925 0.3633 0.8352 0.024 Uiso 1 1 calc R
C27 C -0.2755(6) 0.4804(3) 0.4283(3) 0.0159(14) Uani 1 1 d .
H27 H -0.2501 0.5025 0.3935 0.019 Uiso 1 1 calc R
C41 C 0.5195(6) 0.3898(3) 0.8043(3) 0.0164(13) Uani 1 1 d .
H41 H 0.5495 0.4120 0.7704 0.020 Uiso 1 1 calc R
C36 C 0.0847(6) 0.3070(3) 0.7311(3) 0.0189(14) Uani 1 1 d .
H36A H 0.0587 0.2648 0.7416 0.023 Uiso 1 1 calc R
H36B H 0.0454 0.3356 0.7602 0.023 Uiso 1 1 calc R
C39 C 0.2960(6) 0.4153(3) 0.7742(3) 0.0155(13) Uani 1 1 d .
H39A H 0.3283 0.4557 0.7612 0.019 Uiso 1 1 calc R
H39B H 0.2170 0.4223 0.7969 0.019 Uiso 1 1 calc R
C48 C -0.4187(6) 0.4113(3) 0.4771(3) 0.0155(14) Uani 1 1 d .
H48 H -0.4925 0.3867 0.4760 0.019 Uiso 1 1 calc R
C29 C -0.2415(6) 0.4517(3) 0.5324(3) 0.0156(14) Uani 1 1 d .
C33 C 0.3226(6) 0.3623(3) 0.6109(3) 0.0171(14) Uani 1 1 d .
H33A H 0.3909 0.3659 0.5808 0.020 Uiso 1 1 calc R
H33B H 0.2927 0.3194 0.6114 0.020 Uiso 1 1 calc R
C28 C -0.2066(6) 0.4852(3) 0.4815(3) 0.0171(14) Uani 1 1 d .
H28 H -0.1353 0.5115 0.4832 0.021 Uiso 1 1 calc R
C46 C 0.3486(6) 0.3553(3) 0.8666(3) 0.0170(14) Uani 1 1 d .
H46 H 0.2610 0.3540 0.8753 0.020 Uiso 1 1 calc R
C43 C 0.5607(6) 0.3286(3) 0.8921(3) 0.0195(15) Uani 1 1 d .
C37 C -0.0862(6) 0.3247(3) 0.6637(3) 0.0174(14) Uani 1 1 d .
H37A H -0.1233 0.3545 0.6923 0.021 Uiso 1 1 calc R
H37B H -0.1252 0.2842 0.6708 0.021 Uiso 1 1 calc R
C45 C 0.4326(6) 0.3266(3) 0.9045(3) 0.0195(14) Uani 1 1 d .
H45 H 0.4029 0.3055 0.9391 0.023 Uiso 1 1 calc R
C30 C -0.1628(6) 0.4562(3) 0.5890(3) 0.0161(13) Uani 1 1 d .
H30A H -0.2181 0.4504 0.6245 0.019 Uiso 1 1 calc R
H30B H -0.1262 0.4978 0.5916 0.019 Uiso 1 1 calc R
C44 C 0.6460(6) 0.2953(3) 0.9349(3) 0.0203(14) Uani 1 1 d .
C31 C 0.0313(6) 0.4161(3) 0.5387(3) 0.0161(14) Uani 1 1 d .
H31A H 0.0534 0.4599 0.5339 0.019 Uiso 1 1 calc R
H31B H -0.0127 0.4028 0.5016 0.019 Uiso 1 1 calc R
C32 C 0.1510(6) 0.3794(3) 0.5456(3) 0.0176(14) Uani 1 1 d .
H32A H 0.1302 0.3358 0.5523 0.021 Uiso 1 1 calc R
H32B H 0.2021 0.3826 0.5084 0.021 Uiso 1 1 calc R
C38 C -0.1069(6) 0.3449(3) 0.6001(3) 0.0195(15) Uani 1 1 d .
H38A H -0.1981 0.3438 0.5907 0.023 Uiso 1 1 calc R
H38B H -0.0631 0.3166 0.5723 0.023 Uiso 1 1 calc R
Cl4 Cl -0.40882(13) 0.26620(7) 0.62842(8) 0.0180(3) Uani 1 1 d .
Cl2 Cl 0.04476(14) 0.47490(6) 0.70427(7) 0.0166(3) Uani 1 1 d .
Cl1 Cl -0.45107(14) 0.03372(6) 0.79581(7) 0.0159(3) Uani 1 1 d .
Cl3 Cl 0.12738(14) 0.21192(7) 0.85234(8) 0.0205(3) Uani 1 1 d .
O1W O 0.1338(5) 0.2883(2) 0.9672(3) 0.0322(12) Uani 1 1 d D
H1WA H 0.170(7) 0.260(3) 0.998(2) 0.048 Uiso 1 1 d DR
H1WB H 0.134(8) 0.263(3) 0.929(2) 0.048 Uiso 1 1 d DR
O2W O -0.4041(5) 0.2385(2) 0.4916(3) 0.0315(12) Uani 1 1 d D
H2WA H -0.484(4) 0.258(3) 0.477(3) 0.05(3) Uiso 1 1 d D
H2WB H -0.396(8) 0.245(5) 0.5361(15) 0.09(4) Uiso 1 1 d D

loop_
_atom_site_aniso_label
_atom_site_aniso_U_11
_atom_site_aniso_U_22
_atom_site_aniso_U_33
_atom_site_aniso_U_23
_atom_site_aniso_U_13
_atom_site_aniso_U_12
O1 0.014(2) 0.027(2) 0.021(3) -0.001(2) 0.004(2) 0.0024(17)
O3 0.012(2) 0.021(2) 0.016(2) 0.0029(19) 0.0045(18) 0.0015(16)
O4 0.014(2) 0.020(2) 0.012(2) -0.0009(19) 0.0011(18) -0.0043(17)
O2 0.017(2) 0.029(2) 0.017(3) 0.003(2) 0.003(2) 0.0057(19)
O5 0.020(3) 0.026(2) 0.031(3) 0.001(2) 0.011(2) -0.0054(18)
O6 0.034(3) 0.032(3) 0.023(3) 0.003(2) 0.011(2) -0.003(2)
N1 0.014(3) 0.013(2) 0.011(3) 0.001(2) 0.005(2) 0.0001(19)
N2 0.010(3) 0.016(2) 0.015(3) 0.001(2) 0.002(2) -0.0013(19)
C3 0.015(3) 0.013(3) 0.014(3) -0.001(3) 0.000(3) -0.002(2)
C7 0.015(3) 0.015(3) 0.017(3) 0.002(3) 0.006(3) 0.001(2)
C23 0.015(3) 0.015(3) 0.020(4) 0.000(3) -0.003(3) -0.001(2)
C1 0.013(3) 0.014(3) 0.019(3) 0.003(3) 0.000(3) -0.002(2)
C13 0.014(3) 0.017(3) 0.015(3) -0.004(3) 0.004(3) 0.002(2)
C8 0.015(3) 0.017(3) 0.015(3) 0.004(3) 0.004(3) 0.000(2)
C24 0.014(3) 0.019(3) 0.014(4) 0.000(3) -0.001(3) -0.001(2)
C2 0.014(3) 0.017(3) 0.018(4) -0.004(3) 0.000(3) -0.004(2)
C5 0.015(3) 0.015(3) 0.011(3) -0.001(3) -0.001(3) -0.003(2)
C12 0.017(3) 0.021(3) 0.014(3) -0.002(3) 0.003(3) -0.005(2)
C17 0.021(3) 0.014(3) 0.020(4) 0.002(3) 0.006(3) 0.004(2)
C14 0.019(3) 0.017(3) 0.015(3) 0.001(3) -0.001(3) 0.002(2)
C11 0.013(3) 0.024(3) 0.014(3) 0.003(3) 0.002(3) -0.001(3)
C20 0.027(4) 0.013(3) 0.024(4) -0.007(3) 0.007(3) -0.001(3)
C6 0.014(3) 0.020(3) 0.017(4) -0.004(3) 0.000(3) -0.002(2)
C18 0.019(3) 0.020(3) 0.024(4) -0.001(3) 0.005(3) 0.002(2)
C10 0.020(3) 0.016(3) 0.021(4) 0.005(3) 0.008(3) -0.001(2)
C16 0.019(3) 0.012(3) 0.016(4) -0.002(3) 0.003(3) 0.001(2)
C4 0.019(4) 0.022(3) 0.014(4) 0.003(3) -0.001(3) -0.002(3)
C19 0.027(3) 0.010(3) 0.019(4) -0.002(3) 0.011(3) 0.001(2)
C15 0.018(3) 0.020(3) 0.017(4) -0.007(3) 0.002(3) -0.001(2)
C9 0.022(4) 0.019(3) 0.016(4) 0.005(3) 0.004(3) 0.005(2)
C21 0.034(4) 0.013(3) 0.016(4) 0.002(3) 0.006(3) 0.003(3)
C22 0.024(4) 0.016(3) 0.022(4) -0.005(3) -0.003(3) 0.002(2)
O10 0.019(2) 0.018(2) 0.015(2) 0.0029(19) -0.0044(19) -0.0019(17)
O9 0.020(2) 0.017(2) 0.012(2) -0.0029(19) -0.006(2) -0.0003(17)
O7 0.024(3) 0.033(3) 0.014(3) 0.007(2) -0.002(2) -0.008(2)
O8 0.016(2) 0.035(3) 0.018(3) 0.002(2) -0.003(2) -0.009(2)
O11 0.022(3) 0.033(3) 0.036(3) 0.000(2) -0.013(2) 0.003(2)
O12 0.035(3) 0.023(2) 0.020(3) 0.002(2) -0.006(2) 0.003(2)
N4 0.014(3) 0.014(2) 0.012(3) 0.000(2) -0.002(2) 0.0013(19)
N3 0.013(3) 0.013(2) 0.013(3) 0.003(2) -0.002(2) -0.0021(19)
C34 0.012(3) 0.020(3) 0.019(4) 0.004(3) 0.000(3) 0.001(2)
C40 0.019(3) 0.014(3) 0.013(3) -0.002(3) -0.004(3) -0.001(2)
C26 0.013(3) 0.011(3) 0.017(3) 0.002(3) 0.000(3) 0.001(2)
C47 0.011(3) 0.022(3) 0.013(4) 0.000(3) 0.002(3) 0.002(2)
C25 0.019(3) 0.013(3) 0.020(4) -0.002(3) -0.002(3) 0.001(2)
C35 0.020(3) 0.014(3) 0.017(4) 0.001(3) -0.004(3) -0.002(2)
C42 0.012(3) 0.025(3) 0.025(4) -0.001(3) -0.006(3) -0.001(2)
C27 0.015(3) 0.012(3) 0.021(4) 0.003(3) -0.001(3) 0.002(2)
C41 0.021(3) 0.015(3) 0.013(3) 0.003(3) -0.003(3) -0.002(2)
C36 0.022(3) 0.018(3) 0.016(4) 0.005(3) -0.001(3) -0.006(3)
C39 0.015(3) 0.017(3) 0.014(3) -0.005(3) -0.002(3) 0.007(2)
C48 0.006(3) 0.017(3) 0.023(4) 0.001(3) 0.002(3) 0.001(2)
C29 0.011(3) 0.016(3) 0.020(4) -0.002(3) 0.000(3) 0.002(2)
C33 0.013(3) 0.023(3) 0.016(4) -0.001(3) 0.000(3) 0.005(2)
C28 0.012(3) 0.019(3) 0.020(4) 0.002(3) -0.005(3) -0.003(2)
C46 0.017(3) 0.018(3) 0.016(4) -0.004(3) 0.002(3) 0.000(2)
C43 0.029(4) 0.012(3) 0.018(4) -0.004(3) -0.007(3) 0.001(3)
C37 0.013(3) 0.017(3) 0.022(4) 0.002(3) -0.006(3) -0.003(2)
C45 0.031(4) 0.015(3) 0.013(3) -0.004(3) 0.000(3) 0.003(3)
C30 0.016(3) 0.017(3) 0.015(3) 0.000(3) -0.004(3) 0.000(2)
C44 0.022(4) 0.013(3) 0.026(4) -0.006(3) -0.005(3) 0.000(2)
C31 0.015(3) 0.020(3) 0.014(4) 0.001(3) -0.003(3) 0.000(2)
C32 0.016(3) 0.019(3) 0.017(4) -0.004(3) -0.003(3) 0.001(2)
C38 0.021(3) 0.012(3) 0.025(4) 0.000(3) -0.005(3) -0.003(2)
Cl4 0.0122(7) 0.0223(7) 0.0195(8) 0.0039(7) 0.0018(6) -0.0005(5)
Cl2 0.0186(8) 0.0185(7) 0.0126(8) -0.0030(6) -0.0029(6) 0.0047(5)
Cl1 0.0181(7) 0.0180(7) 0.0116(8) -0.0022(6) 0.0010(6) -0.0038(5)
Cl3 0.0137(7) 0.0268(7) 0.0209(8) 0.0110(7) -0.0065(7) -0.0068(6)
O1W 0.035(3) 0.032(3) 0.030(3) 0.006(2) -0.005(3) 0.002(2)
O2W 0.023(3) 0.040(3) 0.032(3) -0.002(3) 0.008(2) -0.004(2)

loop_
_atom_type_symbol
_atom_type_description
_atom_type_scat_dispersion_real
_atom_type_scat_dispersion_imag
_atom_type_scat_source
C C 0.0030 0.0020 'International Tables Vol C Tables 4.2.6.8 and 6.1.1.4'
H H 0.0000 0.0000 'International Tables Vol C Tables 4.2.6.8 and 6.1.1.4'
Cl Cl 0.1480 0.1590 'International Tables Vol C Tables 4.2.6.8 and 6.1.1.4'
N N 0.0060 0.0030 'International Tables Vol C Tables 4.2.6.8 and 6.1.1.4'
O O 0.0110 0.0060 'International Tables Vol C Tables 4.2.6.8 and 6.1.1.4'

loop_
_geom_angle_atom_site_label_1
_geom_angle_atom_site_label_2
_geom_angle_atom_site_label_3
_geom_angle
C9 O3 C8 112.8(5)
C13 O4 C12 111.5(5)
C1 O2 H2 109.5
C20 O5 H5 109.5
C7 N1 H1 106.1
C7 N1 C6 112.2(5)
C14 N1 H1 106.1
C14 N1 C7 113.8(5)
C14 N1 C6 111.9(5)
C6 N1 H1 106.1
C11 N2 H2A 105.9
C11 N2 C10 114.0(5)
C11 N2 C15 112.4(5)
C10 N2 H2A 105.9
C10 N2 C15 112.0(5)
C15 N2 H2A 105.9
C2 C3 H3 120.0
C4 C3 H3 120.0
C4 C3 C2 120.0(6)
N1 C7 H7A 109.7
N1 C7 H7B 109.7
N1 C7 C8 109.6(5)
H7A C7 H7B 108.2
C8 C7 H7A 109.7
C8 C7 H7B 109.7
C24 C23 H23 119.5
C24 C23 C5 121.0(6)
C5 C23 H23 119.5
O1 C1 O2 124.2(6)
O1 C1 C2 123.0(6)
O2 C1 C2 112.7(5)
O4 C13 H13A 110.2
O4 C13 H13B 110.2
O4 C13 C14 107.5(5)
H13A C13 H13B 108.5
C14 C13 H13A 110.2
C14 C13 H13B 110.2
O3 C8 C7 106.3(5)
O3 C8 H8A 110.5
O3 C8 H8B 110.5
C7 C8 H8A 110.5
C7 C8 H8B 110.5
H8A C8 H8B 108.7
C23 C24 H24 120.1
C23 C24 C2 119.9(6)
C2 C24 H24 120.1
C3 C2 C1 119.1(5)
C24 C2 C3 119.8(6)
C24 C2 C1 121.2(6)
C23 C5 C6 119.9(5)
C4 C5 C23 119.0(6)
C4 C5 C6 121.1(6)
O4 C12 H12A 109.8
O4 C12 H12B 109.8
O4 C12 C11 109.3(5)
H12A C12 H12B 108.3
C11 C12 H12A 109.8
C11 C12 H12B 109.8
C18 C17 H17 119.8
C16 C17 H17 119.8
C16 C17 C18 120.4(6)
N1 C14 C13 112.2(5)
N1 C14 H14A 109.2
N1 C14 H14B 109.2
C13 C14 H14A 109.2
C13 C14 H14B 109.2
H14A C14 H14B 107.9
N2 C11 C12 112.9(5)
N2 C11 H11A 109.0
N2 C11 H11B 109.0
C12 C11 H11A 109.0
C12 C11 H11B 109.0
H11A C11 H11B 107.8
O5 C20 C19 112.2(6)
O6 C20 O5 125.7(6)
O6 C20 C19 122.1(7)
N1 C6 H6A 108.7
N1 C6 H6B 108.7
C5 C6 N1 114.2(5)
C5 C6 H6A 108.7
C5 C6 H6B 108.7
H6A C6 H6B 107.6
C17 C18 H18 119.9
C19 C18 C17 120.2(6)
C19 C18 H18 119.9
N2 C10 H10A 109.5
N2 C10 H10B 109.5
N2 C10 C9 110.7(5)
H10A C10 H10B 108.1
C9 C10 H10A 109.5
C9 C10 H10B 109.5
C17 C16 C15 120.2(6)
C22 C16 C17 118.8(6)
C22 C16 C15 121.0(6)
C3 C4 C5 120.5(6)
C3 C4 H4 119.8
C5 C4 H4 119.8
C18 C19 C20 120.5(6)
C21 C19 C20 120.2(6)
C21 C19 C18 119.2(6)
N2 C15 H15A 108.9
N2 C15 H15B 108.9
C16 C15 N2 113.5(5)
C16 C15 H15A 108.9
C16 C15 H15B 108.9
H15A C15 H15B 107.7
O3 C9 C10 106.7(5)
O3 C9 H9A 110.4
O3 C9 H9B 110.4
C10 C9 H9A 110.4
C10 C9 H9B 110.4
H9A C9 H9B 108.6
C19 C21 H21 119.5
C19 C21 C22 121.0(6)
C22 C21 H21 119.5
C16 C22 C21 120.3(6)
C16 C22 H22 119.9
C21 C22 H22 119.9
C36 O10 C37 113.5(5)
C33 O9 C32 111.0(4)
C25 O7 H7 109.5
C44 O11 H11 109.5
C34 N4 H4A 105.9
C34 N4 C35 113.1(5)
C34 N4 C39 111.8(5)
C35 N4 H4A 105.9
C35 N4 C39 113.3(5)
C39 N4 H4A 105.9
C30 N3 H3A 106.3
C30 N3 C38 111.6(5)
C31 N3 H3A 106.3
C31 N3 C30 111.7(5)
C31 N3 C38 113.9(5)
C38 N3 H3A 106.3
N4 C34 H34A 109.6
N4 C34 H34B 109.6
N4 C34 C33 110.4(5)
H34A C34 H34B 108.1
C33 C34 H34A 109.6
C33 C34 H34B 109.6
C41 C40 C39 121.7(6)
C41 C40 C46 119.1(6)
C46 C40 C39 119.1(6)
C27 C26 C25 121.2(6)
C48 C26 C25 119.0(5)
C48 C26 C27 119.9(6)
C48 C47 H47 119.9
C29 C47 H47 119.9
C29 C47 C48 120.2(6)
O7 C25 C26 113.4(5)
O8 C25 O7 123.4(6)
O8 C25 C26 123.2(6)
N4 C35 H35A 109.5
N4 C35 H35B 109.5
H35A C35 H35B 108.1
C36 C35 N4 110.8(5)
C36 C35 H35A 109.5
C36 C35 H35B 109.5
C41 C42 H42 120.0
C43 C42 H42 120.0
C43 C42 C41 119.9(6)
C26 C27 H27 120.2
C28 C27 C26 119.7(6)
C28 C27 H27 120.2
C40 C41 C42 120.1(6)
C40 C41 H41 120.0
C42 C41 H41 120.0
O10 C36 C35 106.8(5)
O10 C36 H36A 110.4
O10 C36 H36B 110.4
C35 C36 H36A 110.4
C35 C36 H36B 110.4
H36A C36 H36B 108.6
N4 C39 H39A 108.8
N4 C39 H39B 108.8
C40 C39 N4 113.8(5)
C40 C39 H39A 108.8
C40 C39 H39B 108.8
H39A C39 H39B 107.7
C26 C48 C47 120.5(6)
C26 C48 H48 119.7
C47 C48 H48 119.7
C47 C29 C28 119.3(6)
C47 C29 C30 121.3(6)
C28 C29 C30 119.4(5)
O9 C33 C34 108.2(5)
O9 C33 H33A 110.1
O9 C33 H33B 110.1
C34 C33 H33A 110.1
C34 C33 H33B 110.1
H33A C33 H33B 108.4
C27 C28 C29 120.4(6)
C27 C28 H28 119.8
C29 C28 H28 119.8
C40 C46 H46 119.6
C45 C46 C40 120.7(6)
C45 C46 H46 119.6
C42 C43 C45 120.2(6)
C42 C43 C44 123.0(6)
C45 C43 C44 116.8(6)
O10 C37 H37A 110.6
O10 C37 H37B 110.6
O10 C37 C38 105.7(5)
H37A C37 H37B 108.7
C38 C37 H37A 110.6
C38 C37 H37B 110.6
C46 C45 C43 119.9(6)
C46 C45 H45 120.0
C43 C45 H45 120.0
N3 C30 H30A 108.9
N3 C30 H30B 108.9
C29 C30 N3 113.2(5)
C29 C30 H30A 108.9
C29 C30 H30B 108.9
H30A C30 H30B 107.8
O11 C44 C43 112.4(6)
O12 C44 O11 124.9(6)
O12 C44 C43 122.6(6)
N3 C31 H31A 108.9
N3 C31 H31B 108.9
N3 C31 C32 113.2(5)
H31A C31 H31B 107.8
C32 C31 H31A 108.9
C32 C31 H31B 108.9
O9 C32 C31 109.2(5)
O9 C32 H32A 109.8
O9 C32 H32B 109.8
C31 C32 H32A 109.8
C31 C32 H32B 109.8
H32A C32 H32B 108.3
N3 C38 H38A 109.7
N3 C38 H38B 109.7
C37 C38 N3 110.0(5)
C37 C38 H38A 109.7
C37 C38 H38B 109.7
H38A C38 H38B 108.2
H1WA O1W H1WB 104(4)
H2WA O2W H2WB 109(5)

loop_
_geom_bond_atom_site_label_1
_geom_bond_atom_site_label_2
_geom_bond_distance
O1 C1 1.216(7)
O3 C8 1.423(7)
O3 C9 1.419(8)
O4 C13 1.422(7)
O4 C12 1.433(7)
O2 H2 0.8400
O2 C1 1.324(8)
O5 H5 0.8400
O5 C20 1.327(9)
O6 C20 1.214(9)
N1 H1 1.0000
N1 C7 1.510(7)
N1 C14 1.496(8)
N1 C6 1.529(8)
N2 H2A 1.0000
N2 C11 1.496(8)
N2 C10 1.509(7)
N2 C15 1.523(8)
C3 H3 0.9500
C3 C2 1.406(9)
C3 C4 1.382(9)
C7 H7A 0.9900
C7 H7B 0.9900
C7 C8 1.512(9)
C23 H23 0.9500
C23 C24 1.378(9)
C23 C5 1.401(9)
C1 C2 1.492(9)
C13 H13A 0.9900
C13 H13B 0.9900
C13 C14 1.515(9)
C8 H8A 0.9900
C8 H8B 0.9900
C24 H24 0.9500
C24 C2 1.392(8)
C5 C6 1.508(9)
C5 C4 1.396(9)
C12 H12A 0.9900
C12 H12B 0.9900
C12 C11 1.499(9)
C17 H17 0.9500
C17 C18 1.397(9)
C17 C16 1.391(9)
C14 H14A 0.9900
C14 H14B 0.9900
C11 H11A 0.9900
C11 H11B 0.9900
C20 C19 1.496(9)
C6 H6A 0.9900
C6 H6B 0.9900
C18 H18 0.9500
C18 C19 1.385(9)
C10 H10A 0.9900
C10 H10B 0.9900
C10 C9 1.510(9)
C16 C15 1.515(9)
C16 C22 1.390(9)
C4 H4 0.9500
C19 C21 1.377(10)
C15 H15A 0.9900
C15 H15B 0.9900
C9 H9A 0.9900
C9 H9B 0.9900
C21 H21 0.9500
C21 C22 1.390(9)
C22 H22 0.9500
O10 C36 1.424(8)
O10 C37 1.424(7)
O9 C33 1.429(7)
O9 C32 1.430(8)
O7 H7 0.8400
O7 C25 1.343(8)
O8 C25 1.203(7)
O11 H11 0.8400
O11 C44 1.318(8)
O12 C44 1.212(8)
N4 H4A 1.0000
N4 C34 1.508(8)
N4 C35 1.511(7)
N4 C39 1.522(8)
N3 H3A 1.0000
N3 C30 1.521(8)
N3 C31 1.502(8)
N3 C38 1.523(7)
C34 H34A 0.9900
C34 H34B 0.9900
C34 C33 1.515(9)
C40 C41 1.391(9)
C40 C39 1.500(9)
C40 C46 1.394(9)
C26 C25 1.481(9)
C26 C27 1.397(8)
C26 C48 1.376(9)
C47 H47 0.9500
C47 C48 1.394(9)
C47 C29 1.388(9)
C35 H35A 0.9900
C35 H35B 0.9900
C35 C36 1.501(9)
C42 H42 0.9500
C42 C41 1.395(9)
C42 C43 1.381(10)
C27 H27 0.9500
C27 C28 1.392(9)
C41 H41 0.9500
C36 H36A 0.9900
C36 H36B 0.9900
C39 H39A 0.9900
C39 H39B 0.9900
C48 H48 0.9500
C29 C28 1.395(9)
C29 C30 1.512(9)
C33 H33A 0.9900
C33 H33B 0.9900
C28 H28 0.9500
C46 H46 0.9500
C46 C45 1.376(9)
C43 C45 1.387(9)
C43 C44 1.500(9)
C37 H37A 0.9900
C37 H37B 0.9900
C37 C38 1.494(9)
C45 H45 0.9500
C30 H30A 0.9900
C30 H30B 0.9900
C31 H31A 0.9900
C31 H31B 0.9900
C31 C32 1.510(8)
C32 H32A 0.9900
C32 H32B 0.9900
C38 H38A 0.9900
C38 H38B 0.9900
O1W H1WA 1.01(3)
O1W H1WB 1.00(3)
O2W H2WA 0.995(7)
O2W H2WB 1.00(3)

loop_
_geom_hbond_atom_site_label_D
_geom_hbond_atom_site_label_H
_geom_hbond_atom_site_label_A
_geom_hbond_distance_DH
_geom_hbond_distance_HA
_geom_hbond_distance_DA
_geom_hbond_angle_DHA
_geom_hbond_site_symmetry_A
O1W H1WA O6 1.01(3) 1.79(3) 2.781(7) 167(7) 3

loop_
_geom_torsion_atom_site_label_1
_geom_torsion_atom_site_label_2
_geom_torsion_atom_site_label_3
_geom_torsion_atom_site_label_4
_geom_torsion
O1 C1 C2 C3 15.8(9)
O1 C1 C2 C24 -164.1(6)
O4 C13 C14 N1 -59.9(6)
O4 C12 C11 N2 66.7(6)
O2 C1 C2 C3 -163.3(5)
O2 C1 C2 C24 16.7(8)
O5 C20 C19 C18 -12.8(8)
O5 C20 C19 C21 164.9(6)
O6 C20 C19 C18 169.3(6)
O6 C20 C19 C21 -13.1(9)
N1 C7 C8 O3 -68.4(6)
N2 C10 C9 O3 62.0(7)
C7 N1 C14 C13 -65.5(6)
C7 N1 C6 C5 -68.2(7)
C23 C24 C2 C3 -0.4(9)
C23 C24 C2 C1 179.5(6)
C23 C5 C6 N1 -86.8(7)
C23 C5 C4 C3 -0.1(9)
C13 O4 C12 C11 -170.6(5)
C8 O3 C9 C10 -170.3(5)
C24 C23 C5 C6 179.4(5)
C24 C23 C5 C4 -0.7(9)
C2 C3 C4 C5 0.6(9)
C5 C23 C24 C2 1.0(9)
C12 O4 C13 C14 162.7(5)
C17 C18 C19 C20 177.5(6)
C17 C18 C19 C21 -0.2(9)
C17 C16 C15 N2 77.5(7)
C17 C16 C22 C21 -2.8(9)
C14 N1 C7 C8 132.2(5)
C14 N1 C6 C5 61.1(7)
C11 N2 C10 C9 -125.3(6)
C11 N2 C15 C16 -67.1(7)
C20 C19 C21 C22 -176.5(6)
C6 N1 C7 C8 -99.6(6)
C6 N1 C14 C13 166.0(5)
C6 C5 C4 C3 179.8(5)
C18 C17 C16 C15 -177.8(6)
C18 C17 C16 C22 3.8(9)
C18 C19 C21 C22 1.2(9)
C10 N2 C11 C12 65.2(7)
C10 N2 C15 C16 62.8(7)
C16 C17 C18 C19 -2.3(9)
C4 C3 C2 C1 179.7(5)
C4 C3 C2 C24 -0.3(9)
C4 C5 C6 N1 93.3(7)
C19 C21 C22 C16 0.3(9)
C15 N2 C11 C12 -165.9(5)
C15 N2 C10 C9 105.7(6)
C15 C16 C22 C21 178.8(6)
C9 O3 C8 C7 175.4(5)
C22 C16 C15 N2 -104.2(7)
O10 C37 C38 N3 -65.2(6)
N4 C34 C33 O9 57.4(6)
N4 C35 C36 O10 61.3(7)
N3 C31 C32 O9 -64.3(7)
C34 N4 C35 C36 -132.4(6)
C34 N4 C39 C40 -75.3(6)
C40 C46 C45 C43 0.2(9)
C26 C27 C28 C29 1.7(9)
C47 C29 C28 C27 -2.1(9)
C47 C29 C30 N3 90.9(7)
C25 C26 C27 C28 179.1(5)
C25 C26 C48 C47 179.5(5)
C35 N4 C34 C33 71.0(6)
C35 N4 C39 C40 54.0(7)
C42 C43 C45 C46 2.0(9)
C42 C43 C44 O11 -7.0(9)
C42 C43 C44 O12 176.9(6)
C27 C26 C25 O7 20.2(8)
C27 C26 C25 O8 -159.1(6)
C27 C26 C48 C47 -1.6(9)
C41 C40 C39 N4 80.9(7)
C41 C40 C46 C45 -2.3(9)
C41 C42 C43 C45 -2.1(10)
C41 C42 C43 C44 178.9(6)
C36 O10 C37 C38 175.8(5)
C39 N4 C34 C33 -159.6(5)
C39 N4 C35 C36 99.0(6)
C39 C40 C41 C42 -178.2(6)
C39 C40 C46 C45 178.1(6)
C48 C26 C25 O7 -160.9(6)
C48 C26 C25 O8 19.8(9)
C48 C26 C27 C28 0.2(9)
C48 C47 C29 C28 0.7(9)
C48 C47 C29 C30 -179.6(5)
C29 C47 C48 C26 1.2(9)
C33 O9 C32 C31 169.1(5)
C28 C29 C30 N3 -89.3(7)
C46 C40 C41 C42 2.1(9)
C46 C40 C39 N4 -99.5(7)
C43 C42 C41 C40 0.0(10)
C37 O10 C36 C35 -173.5(5)
C45 C43 C44 O11 174.0(6)
C45 C43 C44 O12 -2.2(9)
C30 N3 C31 C32 168.6(5)
C30 N3 C38 C37 -104.1(6)
C30 C29 C28 C27 178.1(5)
C44 C43 C45 C46 -178.9(6)
C31 N3 C30 C29 58.9(7)
C31 N3 C38 C37 128.3(6)
C32 O9 C33 C34 -165.6(5)
C38 N3 C30 C29 -69.9(7)
C38 N3 C31 C32 -63.8(7)

loop_
_twin_individual_id
_twin_individual_mass_fraction_refined
1 0.72(9)
2 0.28(9)
